data_1517176
loop_
_publ_author_name
'He, Yu-Tao'
'Li, Lian-Hua'
'Zhou, Zhao-Zhao'
'Hua, Hui-Liang'
'Qiu, Yi-Feng'
'Liu, Xue-Yuan'
'Liang, Yong-Min'

_publ_section_title
;
 Copper-catalyzed three-component
 cyanotrifluoromethylation/azidotrifluoromethylation and carbocyclization
 of 1,6-enynes.
;
_journal_issue 15
_journal_name_full 'Organic letters'
_journal_page_first 3896
_journal_page_last 3899
_journal_paper_doi 10.1021/ol501574f
_journal_volume 16
_journal_year 2014
_chemical_formula_moiety 'C22 H20 Br F3 N2 O2 S'
_chemical_formula_sum 'C22 H20 Br F3 N2 O2 S'
_chemical_formula_weight 513.37
_chemical_name_systematic
;
 ? 
;
_space_group_crystal_system monoclinic
_space_group_IT_number 14
_space_group_name_Hall '-P 2ybc'
_space_group_name_H-M_alt 'P 1 21/c 1'
_symmetry_space_group_name_Hall '-P 2ybc'
_symmetry_space_group_name_H-M 'P 1 21/c 1'
_atom_sites_solution_hydrogens geom
_atom_sites_solution_primary direct
_atom_sites_solution_secondary difmap
_audit_creation_date 2014-05-05
_audit_creation_method
;
Olex2 1.2
(compiled 2014.03.20 svn.r2914 for OlexSys, GUI svn.r4816)
;
_cell_angle_alpha 90.00
_cell_angle_beta 94.832(5)
_cell_angle_gamma 90.00
_cell_formula_units_Z 8
_cell_length_a 12.3141(9)
_cell_length_b 25.4743(19)
_cell_length_c 14.8041(9)
_cell_measurement_reflns_used 1608
_cell_measurement_temperature 294.67(13)
_cell_measurement_theta_max 18.3260
_cell_measurement_theta_min 3.4320
_cell_volume 4627.4(6)
_computing_cell_refinement
;
CrysAlisPro, Agilent Technologies,
Version 1.171.36.28 (release 01-02-2013 CrysAlis171 .NET)
(compiled Feb  1 2013,16:14:44)
;
_computing_data_collection
;
CrysAlisPro, Agilent Technologies,
Version 1.171.36.28 (release 01-02-2013 CrysAlis171 .NET)
(compiled Feb  1 2013,16:14:44)
;
_computing_data_reduction
;
CrysAlisPro, Agilent Technologies,
Version 1.171.36.28 (release 01-02-2013 CrysAlis171 .NET)
(compiled Feb  1 2013,16:14:44)
;
_computing_molecular_graphics 'Olex2 (Dolomanov et al., 2009)'
_computing_publication_material 'Olex2 (Dolomanov et al., 2009)'
_computing_structure_refinement 'ShelXL (Sheldrick, 2008)'
_computing_structure_solution 'ShelXS (Sheldrick, 2008)'
_diffrn_ambient_temperature 294.67(13)
_diffrn_detector_area_resol_mean 16.0733
_diffrn_measured_fraction_theta_full 0.998
_diffrn_measured_fraction_theta_max 0.998
_diffrn_measurement_device_type 'SuperNova, Dual, Cu at zero, Eos'
_diffrn_measurement_method '\w scans'
_diffrn_orient_matrix_UB_11 0.0488379000
_diffrn_orient_matrix_UB_12 0.0130989000
_diffrn_orient_matrix_UB_13 0.0156665000
_diffrn_orient_matrix_UB_21 0.0234659000
_diffrn_orient_matrix_UB_22 -0.0243379000
_diffrn_orient_matrix_UB_23 0.0144277000
_diffrn_orient_matrix_UB_31 0.0201398000
_diffrn_orient_matrix_UB_32 -0.0033887000
_diffrn_orient_matrix_UB_33 -0.0431080000
_diffrn_radiation_monochromator mirror
_diffrn_radiation_type MoK\a
_diffrn_radiation_wavelength 0.71000
_diffrn_reflns_av_R_equivalents 0.1057
_diffrn_reflns_av_unetI/netI 0.1726
_diffrn_reflns_limit_h_max 15
_diffrn_reflns_limit_h_min -11
_diffrn_reflns_limit_k_max 31
_diffrn_reflns_limit_k_min -26
_diffrn_reflns_limit_l_max 18
_diffrn_reflns_limit_l_min -18
_diffrn_reflns_number 20891
_diffrn_reflns_theta_full 25.50
_diffrn_reflns_theta_max 25.99
_diffrn_reflns_theta_min 3.10
_diffrn_source 'SuperNova (Mo) X-ray Source'
_exptl_absorpt_coefficient_mu 1.911
_exptl_absorpt_correction_T_max 1.00000
_exptl_absorpt_correction_T_min 0.67163
_exptl_absorpt_correction_type multi-scan
_exptl_absorpt_process_details
;
CrysAlisPro, Agilent Technologies,
Version 1.171.36.28 (release 01-02-2013 CrysAlis171 .NET)
(compiled Feb  1 2013,16:14:44)
Empirical absorption correction using spherical harmonics,
 implemented in SCALE3 ABSPACK scaling algorithm.
;
_exptl_crystal_colour 'clear light colourless'
_exptl_crystal_density_diffrn 1.474
_exptl_crystal_density_method 'not measured'
_exptl_crystal_description plate
_exptl_crystal_F_000 2080
_exptl_crystal_size_max 0.26
_exptl_crystal_size_mid 0.17
_exptl_crystal_size_min 0.07
_refine_diff_density_max 0.614
_refine_diff_density_min -0.491
_refine_diff_density_rms 0.071
_refine_ls_extinction_coef 0.0002(2)
_refine_ls_extinction_expression Fc^*^=kFc[1+0.001xFc^2^\l^3^/sin(2\q)]^-1/4^
_refine_ls_extinction_method SHELXL
_refine_ls_goodness_of_fit_ref 0.994
_refine_ls_hydrogen_treatment constr
_refine_ls_matrix_type full
_refine_ls_number_parameters 564
_refine_ls_number_reflns 9111
_refine_ls_number_restraints 0
_refine_ls_restrained_S_all 0.994
_refine_ls_R_factor_all 0.2802
_refine_ls_R_factor_gt 0.0946
_refine_ls_shift/su_max 0.001
_refine_ls_shift/su_mean 0.000
_refine_ls_structure_factor_coef Fsqd
_refine_ls_weighting_details 'calc w=1/[\s^2^(Fo^2^)+(0.1153P)^2^+0.0000P] where P=(Fo^2^+2Fc^2^)/3'
_refine_ls_weighting_scheme calc
_refine_ls_wR_factor_gt 0.2256
_refine_ls_wR_factor_ref 0.3269
_reflns_number_gt 2815
_reflns_number_total 9111
_reflns_threshold_expression >2sigma(I)
_cod_data_source_file ol501574f_si_001.cif
_cod_data_source_block heyt0428
_cod_depositor_comments 'Adding full bibliography for 1517176--1517177.cif.'
_cod_original_cell_volume 4627.5(6)
_cod_database_code 1517176
_reflns_odcompleteness_completeness 99.80
_reflns_odcompleteness_iscentric 1
_reflns_odcompleteness_theta 26.32
_olex2_refinement_description
;
1. Fixed Uiso
 At 1.2 times of:
  All C(H) groups, All C(H,H) groups
 At 1.5 times of:
  All C(H,H,H) groups
2.a Secondary CH2 refined with riding coordinates:
 C1(H1A,H1B), C4(H4A,H4B), C5(H5A,H5B), C23(H23A,H23B), C26(H26A,H26B),
 C27(H27A,H27B)
2.b Aromatic/amide H refined with riding coordinates:
 C10(H10), C11(H11), C13(H13), C14(H14), C17(H17), C18(H18), C19(H19),
 C21(H21), C33(H33), C34(H34), C36(H36), C37(H37), C39(H39), C40(H40), C42(H42),
  C43(H43)
2.c Idealised Me refined as rotating group:
 C7(H7A,H7B,H7C), C22(H22A,H22B,H22C), C29(H29A,H29B,H29C), C44(H44A,H44B,H44C)
;

loop_
_space_group_symop_id
_space_group_symop_operation_xyz
1 'x, y, z'
2 '-x, y+1/2, -z+1/2'
3 '-x, -y, -z'
4 'x, -y-1/2, z-1/2'

loop_
_atom_site_label
_atom_site_type_symbol
_atom_site_fract_x
_atom_site_fract_y
_atom_site_fract_z
_atom_site_U_iso_or_equiv
_atom_site_adp_type
_atom_site_occupancy
_atom_site_calc_flag
_atom_site_refinement_flags_posn
Br1 Br 1.63580(14) 0.12407(7) 1.17785(10) 0.1453(7) Uani 1 d .
S1 S 1.0465(2) 0.11786(14) 0.58651(19) 0.0934(10) Uani 1 d .
F1 F 1.2248(7) -0.0105(3) 0.9389(5) 0.133(3) Uani 1 d .
F2 F 1.0661(7) 0.0195(3) 0.8942(6) 0.156(3) Uani 1 d .
F3 F 1.1361(6) 0.0371(3) 1.0270(5) 0.129(3) Uani 1 d .
O1 O 1.0871(6) 0.1529(4) 0.5218(4) 0.118(3) Uani 1 d .
O2 O 1.0121(7) 0.0660(4) 0.5598(6) 0.138(3) Uani 1 d .
N1 N 1.1427(7) 0.1119(3) 0.6689(5) 0.075(2) Uani 1 d .
N2 N 1.3887(7) 0.2589(4) 0.7536(6) 0.095(3) Uani 1 d .
C1 C 1.2043(8) 0.1571(4) 0.6996(6) 0.071(3) Uani 1 d .
H1A H 1.1565 0.1856 0.7138 0.085 Uiso 1 calc R
H1B H 1.2508 0.1689 0.6539 0.085 Uiso 1 calc R
C2 C 1.2712(8) 0.1387(3) 0.7832(6) 0.058(2) Uani 1 d .
C3 C 1.2298(8) 0.0854(3) 0.8075(6) 0.064(2) Uani 1 d .
C4 C 1.1206(8) 0.0810(4) 0.7484(6) 0.080(3) Uani 1 d .
H4A H 1.1038 0.0448 0.7322 0.096 Uiso 1 calc R
H4B H 1.0611 0.0958 0.7789 0.096 Uiso 1 calc R
C5 C 1.2142(8) 0.0816(4) 0.9099(5) 0.069(3) Uani 1 d .
H5A H 1.2850 0.0857 0.9432 0.083 Uiso 1 calc R
H5B H 1.1695 0.1109 0.9259 0.083 Uiso 1 calc R
C6 C 1.1639(13) 0.0325(7) 0.9416(9) 0.120(5) Uani 1 d .
C7 C 1.3083(8) 0.0427(4) 0.7746(7) 0.089(3) Uani 1 d .
H7A H 1.3201 0.0489 0.7122 0.133 Uiso 1 calc GR
H7B H 1.2764 0.0086 0.7805 0.133 Uiso 1 calc GR
H7C H 1.3766 0.0443 0.8108 0.133 Uiso 1 calc GR
C8 C 1.3519(8) 0.1675(3) 0.8232(6) 0.059(2) Uani 1 d .
C9 C 1.4208(7) 0.1562(3) 0.9073(6) 0.062(2) Uani 1 d .
C10 C 1.4042(8) 0.1829(4) 0.9873(7) 0.072(3) Uani 1 d .
H10 H 1.3484 0.2076 0.9870 0.087 Uiso 1 calc R
C11 C 1.4679(9) 0.1740(4) 1.0665(6) 0.079(3) Uani 1 d .
H11 H 1.4545 0.1919 1.1192 0.095 Uiso 1 calc R
C12 C 1.5526(9) 0.1378(4) 1.0671(7) 0.085(3) Uani 1 d .
C13 C 1.5717(9) 0.1116(5) 0.9886(8) 0.098(4) Uani 1 d .
H13 H 1.6277 0.0871 0.9887 0.117 Uiso 1 calc R
C14 C 1.5071(9) 0.1218(4) 0.9099(7) 0.082(3) Uani 1 d .
H14 H 1.5224 0.1049 0.8567 0.099 Uiso 1 calc R
C15 C 1.3721(7) 0.2190(4) 0.7832(6) 0.064(3) Uani 1 d .
C16 C 0.9353(7) 0.1483(5) 0.6319(6) 0.067(3) Uani 1 d .
C17 C 0.8552(11) 0.1178(4) 0.6683(7) 0.084(3) Uani 1 d .
H17 H 0.8605 0.0814 0.6698 0.101 Uiso 1 calc R
C18 C 0.7683(10) 0.1430(6) 0.7018(7) 0.086(3) Uani 1 d .
H18 H 0.7139 0.1223 0.7235 0.104 Uiso 1 calc R
C19 C 0.8384(11) 0.2233(4) 0.6710(8) 0.096(3) Uani 1 d .
H19 H 0.8328 0.2597 0.6727 0.116 Uiso 1 calc R
C20 C 0.7569(9) 0.1939(6) 0.7053(7) 0.089(3) Uani 1 d .
C21 C 0.9281(9) 0.2016(5) 0.6341(6) 0.078(3) Uani 1 d .
H21 H 0.9814 0.2227 0.6117 0.094 Uiso 1 calc R
C22 C 0.6561(10) 0.2182(5) 0.7385(8) 0.135(5) Uani 1 d .
H22A H 0.5933 0.1983 0.7162 0.203 Uiso 1 calc GR
H22B H 0.6489 0.2537 0.7168 0.203 Uiso 1 calc GR
H22C H 0.6619 0.2182 0.8035 0.203 Uiso 1 calc GR
Br2 Br 0.89105(12) 0.14083(6) 0.94079(9) 0.1300(7) Uani 1 d .
S2 S 1.4645(2) 0.10249(12) 1.54514(16) 0.0796(8) Uani 1 d .
F4 F 1.2696(10) -0.0183(3) 1.1830(6) 0.165(4) Uani 1 d .
F5 F 1.4278(9) 0.0009(4) 1.2372(6) 0.212(5) Uani 1 d .
F6 F 1.3751(6) 0.0230(3) 1.1040(5) 0.141(3) Uani 1 d .
O3 O 1.4865(7) 0.0505(3) 1.5744(4) 0.110(3) Uani 1 d .
O4 O 1.4284(6) 0.1398(3) 1.6082(4) 0.092(2) Uani 1 d .
N3 N 1.3692(6) 0.0986(3) 1.4623(5) 0.069(2) Uani 1 d .
N4 N 1.1433(7) 0.2524(3) 1.3724(5) 0.080(3) Uani 1 d .
C23 C 1.3150(8) 0.1469(4) 1.4300(6) 0.069(3) Uani 1 d .
H23A H 1.3679 0.1738 1.4185 0.083 Uiso 1 calc R
H23B H 1.2676 0.1601 1.4740 0.083 Uiso 1 calc R
C24 C 1.2503(8) 0.1312(3) 1.3441(6) 0.058(2) Uani 1 d .
C25 C 1.2867(8) 0.0753(4) 1.3178(6) 0.066(3) Uani 1 d .
C26 C 1.3878(9) 0.0677(4) 1.3814(6) 0.089(3) Uani 1 d .
H26A H 1.3980 0.0309 1.3967 0.107 Uiso 1 calc R
H26B H 1.4518 0.0802 1.3540 0.107 Uiso 1 calc R
C27 C 1.3047(9) 0.0709(4) 1.2194(6) 0.088(3) Uani 1 d .
H27A H 1.3555 0.0983 1.2055 0.105 Uiso 1 calc R
H27B H 1.2360 0.0786 1.1849 0.105 Uiso 1 calc R
C28 C 1.3469(14) 0.0193(6) 1.1844(9) 0.116(5) Uani 1 d .
C29 C 1.1996(10) 0.0370(4) 1.3494(7) 0.105(4) Uani 1 d .
H29A H 1.1673 0.0518 1.4004 0.158 Uiso 1 calc GR
H29B H 1.2334 0.0041 1.3666 0.158 Uiso 1 calc GR
H29C H 1.1442 0.0313 1.3008 0.158 Uiso 1 calc GR
C30 C 1.1757(7) 0.1622(3) 1.3003(5) 0.053(2) Uani 1 d .
C31 C 1.1569(7) 0.2118(4) 1.3421(6) 0.062(3) Uani 1 d .
C32 C 1.1074(7) 0.1539(3) 1.2132(5) 0.055(2) Uani 1 d .
C33 C 1.1307(7) 0.1824(3) 1.1382(6) 0.057(2) Uani 1 d .
H33 H 1.1905 0.2048 1.1426 0.068 Uiso 1 calc R
C34 C 1.0682(8) 0.1786(4) 1.0565(6) 0.068(3) Uani 1 d .
H34 H 1.0858 0.1977 1.0062 0.082 Uiso 1 calc R
C35 C 0.9797(9) 0.1461(4) 1.0518(6) 0.076(3) Uani 1 d .
C36 C 0.9516(8) 0.1172(4) 1.1263(8) 0.082(3) Uani 1 d .
H36 H 0.8913 0.0951 1.1222 0.098 Uiso 1 calc R
C37 C 1.0154(8) 0.1225(4) 1.2054(7) 0.071(3) Uani 1 d .
H37 H 0.9964 0.1042 1.2562 0.085 Uiso 1 calc R
C38 C 1.5805(9) 0.1283(6) 1.4984(6) 0.083(3) Uani 1 d .
C39 C 1.5958(10) 0.1823(6) 1.4959(7) 0.097(4) Uani 1 d .
H39 H 1.5452 0.2049 1.5185 0.116 Uiso 1 calc R
C40 C 1.6871(12) 0.2022(6) 1.4595(8) 0.118(4) Uani 1 d .
H40 H 1.7000 0.2382 1.4589 0.141 Uiso 1 calc R
C41 C 1.7585(11) 0.1678(10) 1.4242(8) 0.124(6) Uani 1 d .
C42 C 1.7427(14) 0.1168(8) 1.4255(9) 0.120(6) Uani 1 d .
H42 H 1.7929 0.0945 1.4017 0.144 Uiso 1 calc R
C43 C 1.6521(11) 0.0955(6) 1.4620(7) 0.114(4) Uani 1 d .
H43 H 1.6406 0.0594 1.4615 0.137 Uiso 1 calc R
C44 C 1.8604(11) 0.1930(7) 1.3852(9) 0.168(7) Uani 1 d .
H44A H 1.8552 0.2306 1.3883 0.252 Uiso 1 calc GR
H44B H 1.8633 0.1824 1.3232 0.252 Uiso 1 calc GR
H44C H 1.9253 0.1815 1.4201 0.252 Uiso 1 calc GR

loop_
_atom_site_aniso_label
_atom_site_aniso_U_11
_atom_site_aniso_U_22
_atom_site_aniso_U_33
_atom_site_aniso_U_23
_atom_site_aniso_U_13
_atom_site_aniso_U_12
Br1 0.1323(14) 0.1880(16) 0.1062(11) -0.0078(10) -0.0455(8) 0.0329(11)
S1 0.083(2) 0.131(3) 0.0633(18) -0.0117(18) -0.0073(15) 0.0120(19)
F1 0.161(8) 0.094(5) 0.145(7) 0.016(4) 0.017(5) 0.017(5)
F2 0.135(7) 0.172(7) 0.155(7) 0.059(6) -0.028(5) -0.065(6)
F3 0.157(7) 0.133(6) 0.102(5) 0.025(4) 0.033(5) -0.001(5)
O1 0.084(5) 0.210(9) 0.059(4) 0.029(5) 0.002(4) 0.017(6)
O2 0.134(8) 0.143(8) 0.131(7) -0.066(6) -0.030(5) 0.028(6)
N1 0.073(6) 0.088(6) 0.064(5) 0.005(5) -0.003(4) 0.003(5)
N2 0.100(8) 0.081(7) 0.108(7) 0.034(5) 0.033(6) 0.009(6)
C1 0.077(7) 0.081(7) 0.054(6) 0.010(5) 0.007(5) 0.018(6)
C2 0.066(7) 0.058(6) 0.051(5) 0.010(5) 0.012(5) 0.012(5)
C3 0.074(7) 0.060(6) 0.058(6) 0.005(4) 0.010(5) 0.003(5)
C4 0.080(8) 0.085(7) 0.074(7) -0.006(6) 0.002(5) 0.013(6)
C5 0.085(7) 0.064(6) 0.061(6) 0.018(5) 0.021(5) -0.013(5)
C6 0.111(12) 0.159(15) 0.090(10) 0.000(10) 0.008(8) 0.025(12)
C7 0.085(8) 0.095(8) 0.088(7) -0.022(6) 0.016(6) 0.018(7)
C8 0.065(7) 0.049(6) 0.066(6) 0.005(5) 0.016(5) 0.018(5)
C9 0.057(6) 0.066(6) 0.065(6) -0.006(5) 0.013(5) 0.011(5)
C10 0.069(7) 0.069(7) 0.079(7) -0.009(5) 0.010(6) 0.015(5)
C11 0.086(8) 0.096(8) 0.056(6) -0.022(5) 0.010(6) -0.006(7)
C12 0.087(8) 0.088(8) 0.076(7) -0.008(6) -0.010(6) 0.018(7)
C13 0.080(8) 0.109(9) 0.103(9) -0.007(7) 0.000(7) 0.035(7)
C14 0.070(7) 0.104(8) 0.073(7) -0.008(6) 0.003(6) 0.027(7)
C15 0.047(6) 0.085(8) 0.062(6) 0.004(5) 0.008(4) 0.013(6)
C16 0.057(6) 0.085(8) 0.057(6) 0.003(5) -0.003(5) -0.003(6)
C17 0.102(9) 0.065(7) 0.081(7) 0.002(6) -0.014(6) -0.029(7)
C18 0.076(9) 0.111(11) 0.074(7) 0.005(7) 0.019(6) -0.025(8)
C19 0.105(10) 0.070(8) 0.112(9) 0.014(7) -0.001(8) 0.010(8)
C20 0.069(9) 0.106(10) 0.089(8) -0.016(7) -0.006(6) 0.008(8)
C21 0.068(8) 0.083(9) 0.082(7) 0.021(6) -0.001(6) -0.008(7)
C22 0.096(10) 0.179(13) 0.132(10) -0.045(10) 0.011(8) 0.031(10)
Br2 0.1160(12) 0.1665(15) 0.0990(10) -0.0152(8) -0.0416(7) 0.0060(10)
S2 0.095(2) 0.096(2) 0.0469(14) 0.0021(14) 0.0009(13) 0.0225(17)
F4 0.262(12) 0.090(6) 0.147(7) -0.018(5) 0.033(8) 0.028(7)
F5 0.298(13) 0.219(9) 0.113(6) -0.045(6) -0.028(7) 0.195(10)
F6 0.190(8) 0.162(7) 0.071(5) -0.034(4) 0.010(5) 0.064(6)
O3 0.151(7) 0.102(6) 0.074(5) 0.017(4) -0.004(4) 0.042(5)
O4 0.098(5) 0.126(6) 0.054(4) -0.020(4) 0.012(4) 0.011(4)
N3 0.086(6) 0.060(5) 0.060(5) 0.003(4) 0.003(4) 0.022(4)
N4 0.088(7) 0.066(6) 0.091(6) -0.006(5) 0.027(5) 0.002(5)
C23 0.079(7) 0.070(7) 0.059(6) -0.008(5) 0.009(5) -0.004(6)
C24 0.066(6) 0.051(6) 0.056(5) -0.006(4) 0.008(5) -0.008(5)
C25 0.075(7) 0.066(7) 0.055(6) 0.003(5) -0.006(5) 0.015(6)
C26 0.134(10) 0.075(7) 0.057(6) -0.008(5) 0.001(6) 0.034(7)
C27 0.111(9) 0.081(8) 0.070(7) -0.023(5) -0.004(6) 0.031(7)
C28 0.154(14) 0.117(13) 0.067(9) -0.010(8) -0.039(8) 0.051(11)
C29 0.122(11) 0.086(8) 0.109(9) 0.005(7) 0.007(7) 0.002(8)
C30 0.057(6) 0.057(6) 0.048(5) 0.000(4) 0.014(4) -0.006(5)
C31 0.068(7) 0.054(7) 0.067(6) -0.002(5) 0.017(5) 0.003(5)
C32 0.053(6) 0.055(6) 0.055(6) -0.001(4) 0.001(4) -0.006(5)
C33 0.055(6) 0.053(6) 0.063(6) 0.006(4) 0.003(5) 0.002(4)
C34 0.079(7) 0.073(7) 0.052(6) 0.009(5) 0.004(5) 0.004(6)
C35 0.078(8) 0.088(8) 0.061(6) -0.002(5) -0.007(5) 0.008(6)
C36 0.063(7) 0.086(8) 0.094(8) -0.011(6) -0.002(6) -0.010(6)
C37 0.079(8) 0.062(6) 0.071(6) 0.003(5) 0.002(5) -0.009(6)
C38 0.070(8) 0.142(11) 0.037(5) -0.003(6) -0.002(5) 0.027(8)
C39 0.084(10) 0.136(12) 0.068(7) -0.004(7) -0.006(6) 0.011(9)
C40 0.076(10) 0.183(15) 0.093(9) 0.023(9) 0.001(7) 0.001(10)
C41 0.064(10) 0.25(2) 0.055(7) 0.008(11) -0.002(6) 0.024(14)
C42 0.093(13) 0.179(16) 0.087(10) -0.010(10) 0.006(8) 0.053(12)
C43 0.080(9) 0.185(13) 0.076(8) -0.011(8) 0.002(7) 0.056(10)
C44 0.105(12) 0.30(2) 0.095(10) 0.018(12) 0.007(8) -0.010(13)

loop_
_atom_type_symbol
_atom_type_description
_atom_type_scat_dispersion_real
_atom_type_scat_dispersion_imag
_atom_type_scat_source
C C 0.0033 0.0016 'International Tables Vol C Tables 4.2.6.8 and 6.1.1.4'
H H 0.0000 0.0000 'International Tables Vol C Tables 4.2.6.8 and 6.1.1.4'
N N 0.0061 0.0033 'International Tables Vol C Tables 4.2.6.8 and 6.1.1.4'
O O 0.0106 0.0060 'International Tables Vol C Tables 4.2.6.8 and 6.1.1.4'
Br Br -0.2901 2.4595 'International Tables Vol C Tables 4.2.6.8 and 6.1.1.4'
S S 0.1246 0.1234 'International Tables Vol C Tables 4.2.6.8 and 6.1.1.4'
F F 0.0171 0.0103 'International Tables Vol C Tables 4.2.6.8 and 6.1.1.4'

loop_
_geom_angle_atom_site_label_1
_geom_angle_atom_site_label_2
_geom_angle_atom_site_label_3
_geom_angle
O1 S1 O2 120.2(5)
O1 S1 N1 106.6(5)
O1 S1 C16 108.0(5)
O2 S1 N1 107.4(5)
O2 S1 C16 106.9(5)
N1 S1 C16 107.1(4)
C1 N1 S1 119.7(6)
C1 N1 C4 107.9(7)
C4 N1 S1 118.6(7)
N1 C1 H1A 110.9
N1 C1 H1B 110.9
N1 C1 C2 104.5(7)
H1A C1 H1B 108.9
C2 C1 H1A 110.9
C2 C1 H1B 110.9
C1 C2 C3 107.7(9)
C8 C2 C1 122.0(8)
C8 C2 C3 130.2(8)
C2 C3 C4 103.0(8)
C2 C3 C5 111.2(7)
C2 C3 C7 108.9(7)
C4 C3 C7 107.8(7)
C5 C3 C4 112.1(8)
C5 C3 C7 113.2(7)
N1 C4 C3 101.9(8)
N1 C4 H4A 111.4
N1 C4 H4B 111.4
C3 C4 H4A 111.4
C3 C4 H4B 111.4
H4A C4 H4B 109.3
C3 C5 H5A 108.1
C3 C5 H5B 108.1
H5A C5 H5B 107.3
C6 C5 C3 116.7(9)
C6 C5 H5A 108.1
C6 C5 H5B 108.1
F1 C6 F2 104.9(13)
F1 C6 F3 106.8(12)
F1 C6 C5 115.5(11)
F2 C6 C5 114.2(12)
F3 C6 F2 102.7(11)
F3 C6 C5 111.7(12)
C3 C7 H7A 109.5
C3 C7 H7B 109.5
C3 C7 H7C 109.5
H7A C7 H7B 109.5
H7A C7 H7C 109.5
H7B C7 H7C 109.5
C2 C8 C9 128.4(8)
C2 C8 C15 117.2(9)
C15 C8 C9 114.2(9)
C10 C9 C8 120.4(8)
C14 C9 C8 122.4(8)
C14 C9 C10 117.1(9)
C9 C10 H10 119.0
C11 C10 C9 121.9(9)
C11 C10 H10 119.0
C10 C11 H11 120.3
C10 C11 C12 119.4(9)
C12 C11 H11 120.3
C11 C12 Br1 118.7(8)
C13 C12 Br1 121.5(9)
C13 C12 C11 119.8(9)
C12 C13 H13 120.2
C14 C13 C12 119.6(10)
C14 C13 H13 120.2
C9 C14 C13 122.2(9)
C9 C14 H14 118.9
C13 C14 H14 118.9
N2 C15 C8 178.9(12)
C17 C16 S1 120.0(9)
C21 C16 S1 120.2(8)
C21 C16 C17 119.8(9)
C16 C17 H17 120.8
C18 C17 C16 118.3(10)
C18 C17 H17 120.8
C17 C18 H18 117.7
C20 C18 C17 124.6(11)
C20 C18 H18 117.7
C20 C19 H19 118.1
C20 C19 C21 123.7(11)
C21 C19 H19 118.1
C18 C20 C19 116.1(11)
C18 C20 C22 121.0(13)
C19 C20 C22 122.7(13)
C16 C21 C19 117.5(9)
C16 C21 H21 121.3
C19 C21 H21 121.3
C20 C22 H22A 109.5
C20 C22 H22B 109.5
C20 C22 H22C 109.5
H22A C22 H22B 109.5
H22A C22 H22C 109.5
H22B C22 H22C 109.5
O3 S2 O4 119.0(4)
O3 S2 N3 106.3(5)
O3 S2 C38 109.2(6)
O4 S2 N3 106.8(4)
O4 S2 C38 108.4(6)
N3 S2 C38 106.4(4)
C23 N3 S2 118.4(6)
C23 N3 C26 106.5(7)
C26 N3 S2 119.7(6)
N3 C23 H23A 110.9
N3 C23 H23B 110.9
N3 C23 C24 104.4(7)
H23A C23 H23B 108.9
C24 C23 H23A 110.9
C24 C23 H23B 110.9
C23 C24 C25 108.3(8)
C30 C24 C23 123.3(8)
C30 C24 C25 128.4(8)
C24 C25 C29 106.3(7)
C26 C25 C24 101.6(8)
C26 C25 C29 106.6(8)
C27 C25 C24 112.4(7)
C27 C25 C26 114.6(8)
C27 C25 C29 114.2(9)
N3 C26 C25 105.3(8)
N3 C26 H26A 110.7
N3 C26 H26B 110.7
C25 C26 H26A 110.7
C25 C26 H26B 110.7
H26A C26 H26B 108.8
C25 C27 H27A 107.7
C25 C27 H27B 107.7
C25 C27 C28 118.6(9)
H27A C27 H27B 107.1
C28 C27 H27A 107.7
C28 C27 H27B 107.7
F4 C28 C27 110.9(13)
F5 C28 F4 104.8(14)
F5 C28 C27 112.0(11)
F6 C28 F4 106.6(11)
F6 C28 F5 109.5(14)
F6 C28 C27 112.6(12)
C25 C29 H29A 109.5
C25 C29 H29B 109.5
C25 C29 H29C 109.5
H29A C29 H29B 109.5
H29A C29 H29C 109.5
H29B C29 H29C 109.5
C24 C30 C31 116.1(8)
C24 C30 C32 130.5(8)
C31 C30 C32 113.4(8)
N4 C31 C30 177.2(9)
C33 C32 C30 118.8(8)
C33 C32 C37 117.5(8)
C37 C32 C30 123.4(8)
C32 C33 H33 119.0
C32 C33 C34 122.1(8)
C34 C33 H33 119.0
C33 C34 H34 121.0
C35 C34 C33 118.0(8)
C35 C34 H34 121.0
C34 C35 Br2 119.0(8)
C34 C35 C36 122.0(9)
C36 C35 Br2 119.0(9)
C35 C36 H36 121.1
C37 C36 C35 117.7(9)
C37 C36 H36 121.1
C32 C37 H37 118.7
C36 C37 C32 122.6(9)
C36 C37 H37 118.7
C39 C38 S2 119.7(9)
C43 C38 S2 120.0(13)
C43 C38 C39 120.3(12)
C38 C39 H39 120.3
C40 C39 C38 119.3(12)
C40 C39 H39 120.3
C39 C40 H40 120.6
C41 C40 C39 118.7(15)
C41 C40 H40 120.6
C40 C41 C44 115.9(19)
C42 C41 C40 121.7(16)
C42 C41 C44 122.5(18)
C41 C42 H42 119.5
C41 C42 C43 121.1(15)
C43 C42 H42 119.5
C38 C43 C42 118.9(15)
C38 C43 H43 120.5
C42 C43 H43 120.5
C41 C44 H44A 109.5
C41 C44 H44B 109.5
C41 C44 H44C 109.5
H44A C44 H44B 109.5
H44A C44 H44C 109.5
H44B C44 H44C 109.5

loop_
_geom_bond_atom_site_label_1
_geom_bond_atom_site_label_2
_geom_bond_distance
Br1 C12 1.891(10)
S1 O1 1.430(7)
S1 O2 1.431(9)
S1 N1 1.634(8)
S1 C16 1.756(10)
F1 C6 1.329(14)
F2 C6 1.382(15)
F3 C6 1.342(13)
N1 C1 1.431(11)
N1 C4 1.460(11)
N2 C15 1.131(10)
C1 H1A 0.9700
C1 H1B 0.9700
C1 C2 1.503(12)
C2 C3 1.505(12)
C2 C8 1.333(12)
C3 C4 1.545(13)
C3 C5 1.548(11)
C3 C7 1.559(12)
C4 H4A 0.9700
C4 H4B 0.9700
C5 H5A 0.9700
C5 H5B 0.9700
C5 C6 1.489(17)
C7 H7A 0.9600
C7 H7B 0.9600
C7 H7C 0.9600
C8 C9 1.475(12)
C8 C15 1.470(13)
C9 C10 1.397(11)
C9 C14 1.375(12)
C10 H10 0.9300
C10 C11 1.373(12)
C11 H11 0.9300
C11 C12 1.390(13)
C12 C13 1.378(13)
C13 H13 0.9300
C13 C14 1.380(14)
C14 H14 0.9300
C16 C17 1.399(13)
C16 C21 1.362(12)
C17 H17 0.9300
C17 C18 1.375(14)
C18 H18 0.9300
C18 C20 1.307(14)
C19 H19 0.9300
C19 C20 1.382(14)
C19 C21 1.388(13)
C20 C22 1.506(14)
C21 H21 0.9300
C22 H22A 0.9600
C22 H22B 0.9600
C22 H22C 0.9600
Br2 C35 1.900(10)
S2 O3 1.414(7)
S2 O4 1.429(6)
S2 N3 1.628(8)
S2 C38 1.765(12)
F4 C28 1.351(17)
F5 C28 1.302(14)
F6 C28 1.271(14)
N3 C23 1.461(10)
N3 C26 1.467(10)
N4 C31 1.144(10)
C23 H23A 0.9700
C23 H23B 0.9700
C23 C24 1.497(12)
C24 C25 1.553(12)
C24 C30 1.338(12)
C25 C26 1.509(13)
C25 C27 1.496(11)
C25 C29 1.552(13)
C26 H26A 0.9700
C26 H26B 0.9700
C27 H27A 0.9700
C27 H27B 0.9700
C27 C28 1.520(15)
C29 H29A 0.9600
C29 H29B 0.9600
C29 H29C 0.9600
C30 C31 1.435(12)
C30 C32 1.493(11)
C32 C33 1.377(10)
C32 C37 1.385(12)
C33 H33 0.9300
C33 C34 1.381(12)
C34 H34 0.9300
C34 C35 1.366(13)
C35 C36 1.394(13)
C36 H36 0.9300
C36 C37 1.359(13)
C37 H37 0.9300
C38 C39 1.391(14)
C38 C43 1.358(14)
C39 H39 0.9300
C39 C40 1.382(15)
C40 H40 0.9300
C40 C41 1.376(19)
C41 C42 1.31(2)
C41 C44 1.564(19)
C42 H42 0.9300
C42 C43 1.390(18)
C43 H43 0.9300
C44 H44A 0.9600
C44 H44B 0.9600
C44 H44C 0.9600

loop_
_geom_torsion_atom_site_label_1
_geom_torsion_atom_site_label_2
_geom_torsion_atom_site_label_3
_geom_torsion_atom_site_label_4
_geom_torsion
Br1 C12 C13 C14 178.2(9)
S1 N1 C1 C2 171.6(6)
S1 N1 C4 C3 179.8(6)
S1 C16 C17 C18 -178.9(8)
S1 C16 C21 C19 -179.9(7)
O1 S1 N1 C1 40.2(8)
O1 S1 N1 C4 175.7(7)
O1 S1 C16 C17 155.3(8)
O1 S1 C16 C21 -26.5(9)
O2 S1 N1 C1 170.2(7)
O2 S1 N1 C4 -54.3(8)
O2 S1 C16 C17 24.6(9)
O2 S1 C16 C21 -157.2(8)
N1 S1 C16 C17 -90.3(8)
N1 S1 C16 C21 87.9(9)
N1 C1 C2 C3 -10.3(9)
N1 C1 C2 C8 169.3(8)
C1 N1 C4 C3 -40.0(9)
C1 C2 C3 C4 -13.2(9)
C1 C2 C3 C5 -133.5(8)
C1 C2 C3 C7 101.0(9)
C1 C2 C8 C9 176.7(8)
C1 C2 C8 C15 1.2(12)
C2 C3 C4 N1 31.2(8)
C2 C3 C5 C6 174.5(10)
C2 C8 C9 C10 -104.9(11)
C2 C8 C9 C14 79.0(13)
C2 C8 C15 N2 175(100)
C3 C2 C8 C9 -3.8(15)
C3 C2 C8 C15 -179.3(8)
C3 C5 C6 F1 69.0(15)
C3 C5 C6 F2 -52.8(15)
C3 C5 C6 F3 -168.7(10)
C4 N1 C1 C2 31.9(9)
C4 C3 C5 C6 59.8(12)
C5 C3 C4 N1 150.9(7)
C7 C3 C4 N1 -83.8(8)
C7 C3 C5 C6 -62.5(13)
C8 C2 C3 C4 167.3(9)
C8 C2 C3 C5 47.0(13)
C8 C2 C3 C7 -78.5(11)
C8 C9 C10 C11 -179.0(9)
C8 C9 C14 C13 179.6(10)
C9 C8 C15 N2 -1(57)
C9 C10 C11 C12 1.0(15)
C10 C9 C14 C13 3.4(16)
C10 C11 C12 Br1 -177.6(7)
C10 C11 C12 C13 0.0(16)
C11 C12 C13 C14 0.7(17)
C12 C13 C14 C9 -2.5(18)
C14 C9 C10 C11 -2.7(14)
C15 C8 C9 C10 70.7(10)
C15 C8 C9 C14 -105.4(10)
C16 S1 N1 C1 -75.2(8)
C16 S1 N1 C4 60.3(8)
C16 C17 C18 C20 -2.7(17)
C17 C16 C21 C19 -1.6(14)
C17 C18 C20 C19 1.1(17)
C17 C18 C20 C22 176.7(10)
C20 C19 C21 C16 0.0(16)
C21 C16 C17 C18 2.9(14)
C21 C19 C20 C18 0.3(17)
C21 C19 C20 C22 -175.2(10)
Br2 C35 C36 C37 -178.8(7)
S2 N3 C23 C24 169.0(6)
S2 N3 C26 C25 -176.9(6)
S2 C38 C39 C40 179.7(8)
S2 C38 C43 C42 180.0(9)
O3 S2 N3 C23 168.4(6)
O3 S2 N3 C26 -58.9(8)
O3 S2 C38 C39 -156.2(8)
O3 S2 C38 C43 26.3(9)
O4 S2 N3 C23 40.3(7)
O4 S2 N3 C26 173.1(7)
O4 S2 C38 C39 -25.1(9)
O4 S2 C38 C43 157.3(8)
N3 S2 C38 C39 89.4(9)
N3 S2 C38 C43 -88.1(9)
N3 C23 C24 C25 -11.1(9)
N3 C23 C24 C30 169.4(8)
C23 N3 C26 C25 -39.2(10)
C23 C24 C25 C26 -11.5(9)
C23 C24 C25 C27 -134.6(9)
C23 C24 C25 C29 99.8(9)
C23 C24 C30 C31 -2.2(12)
C23 C24 C30 C32 177.5(8)
C24 C25 C26 N3 30.0(9)
C24 C25 C27 C28 176.5(11)
C24 C30 C31 N4 118(23)
C24 C30 C32 C33 -108.1(10)
C24 C30 C32 C37 77.8(12)
C25 C24 C30 C31 178.5(8)
C25 C24 C30 C32 -1.9(15)
C25 C27 C28 F4 71.1(14)
C25 C27 C28 F5 -46(2)
C25 C27 C28 F6 -169.5(11)
C26 N3 C23 C24 30.7(10)
C26 C25 C27 C28 61.1(15)
C27 C25 C26 N3 151.6(8)
C29 C25 C26 N3 -81.0(9)
C29 C25 C27 C28 -62.3(14)
C30 C24 C25 C26 167.9(9)
C30 C24 C25 C27 44.8(13)
C30 C24 C25 C29 -80.8(11)
C30 C32 C33 C34 -176.9(8)
C30 C32 C37 C36 177.1(9)
C31 C30 C32 C33 71.5(9)
C31 C30 C32 C37 -102.6(10)
C32 C30 C31 N4 -62(23)
C32 C33 C34 C35 1.1(13)
C33 C32 C37 C36 3.0(14)
C33 C34 C35 Br2 179.2(6)
C33 C34 C35 C36 0.1(14)
C34 C35 C36 C37 0.2(15)
C35 C36 C37 C32 -1.8(15)
C37 C32 C33 C34 -2.5(12)
C38 S2 N3 C23 -75.3(8)
C38 S2 N3 C26 57.5(9)
C38 C39 C40 C41 1.9(17)
C39 C38 C43 C42 2.4(16)
C39 C40 C41 C42 -1(2)
C39 C40 C41 C44 -179.4(10)
C40 C41 C42 C43 1(2)
C41 C42 C43 C38 -1(2)
C43 C38 C39 C40 -2.7(16)
C44 C41 C42 C43 179.0(11)
